data_6000565
loop_
_publ_author_name
'Zhang, J.'
'Vondreele, R. B.'
'Eyring, L.'

_publ_section_title
;
 Structures in the oxygen-deficient fluorite-related R(N)O(2N-2)
 homologous series - PR9O16
;
_journal_name_full 'Journal of Solid State Chemistry'
_journal_page_first 133
_journal_page_last 140
_journal_paper_doi 10.1006/jssc.1995.1321
_journal_volume 118
_journal_year 1995
_chemical_formula_sum 'O16 Pr9'
_space_group_name_H-M_alt 'P -1'
_cell_angle_alpha 97.424
_cell_angle_beta 99.973
_cell_angle_gamma 75.301
_cell_length_a 6.7396
_cell_length_b 8.7110
_cell_length_c 6.6726
_cell_volume 371.70
_cod_database_code 6000565

loop_
_atom_site_label
_atom_site_fract_x
_atom_site_fract_y
_atom_site_fract_z
? ? ? ?
